data_4305896
loop_
_publ_author_name
'Xueqin Song'
'Xiaoyan Zhou'
'Weisheng Liu'
'Wei Dou'
'Jingxin Ma'
'Xiaoliang Tang'
'Jiangrong Zheng'

_publ_section_title
;
Synthesis, Structures, and Luminescence Properties of Lanthanide Complexes
with Structurally Related New Tetrapodal Ligands Featuring Salicylamide
Pendant Arms
;
_journal_name_full 'Inorganic Chemistry'
_journal_page_first 11501
_journal_page_last 11513
_journal_paper_doi 10.1021/ic8008267
_journal_volume 47
_journal_year 2008
_chemical_formula_sum 'C195 H198 Er4 N24 O63'
_chemical_formula_weight 4554.81
_chemical_name_systematic
; 
 ? 
;
_space_group_IT_number 161
_symmetry_cell_setting rhombohedral
_symmetry_space_group_name_Hall 'R 3 -2"c'
_symmetry_space_group_name_H-M 'R 3 c :H'
_atom_sites_solution_hydrogens geom
_atom_sites_solution_primary direct
_atom_sites_solution_secondary difmap
_audit_creation_method SHELXL-97
_cell_angle_alpha 90.00
_cell_angle_beta 90.00
_cell_angle_gamma 120.00
_cell_formula_units_Z 6
_cell_length_a 39.386(2)
_cell_length_b 39.386(2)
_cell_length_c 24.133(3)
_cell_measurement_reflns_used 11890
_cell_measurement_temperature 293(2)
_cell_measurement_theta_max 20.131
_cell_measurement_theta_min 2.312
_cell_volume 32421(5)
_computing_cell_refinement 'Bruker SMART'
_computing_data_collection 'Bruker SMART'
_computing_data_reduction 'Bruker SAINT'
_computing_molecular_graphics 'Bruker SHELXTL'
_computing_publication_material 'Bruker SHELXTL'
_computing_structure_refinement 'SHELXL-97 (Sheldrick, 1997)'
_computing_structure_solution 'SHELXS-97 (Sheldrick, 1990)'
_diffrn_ambient_temperature 293(2)
_diffrn_measured_fraction_theta_full 0.968
_diffrn_measured_fraction_theta_max 0.968
_diffrn_measurement_device_type 'CCD area detector'
_diffrn_measurement_method 'phi and omega scans'
_diffrn_radiation_monochromator graphite
_diffrn_radiation_source 'fine-focus sealed tube'
_diffrn_radiation_type MoK\a
_diffrn_radiation_wavelength 0.71073
_diffrn_reflns_av_R_equivalents 0.0588
_diffrn_reflns_av_sigmaI/netI 0.0614
_diffrn_reflns_limit_h_max 46
_diffrn_reflns_limit_h_min -42
_diffrn_reflns_limit_k_max 38
_diffrn_reflns_limit_k_min -46
_diffrn_reflns_limit_l_max 27
_diffrn_reflns_limit_l_min -28
_diffrn_reflns_number 52811
_diffrn_reflns_theta_full 25.01
_diffrn_reflns_theta_max 25.01
_diffrn_reflns_theta_min 1.79
_exptl_absorpt_coefficient_mu 1.623
_exptl_absorpt_correction_T_max 0.6593
_exptl_absorpt_correction_T_min 0.5927
_exptl_absorpt_correction_type multi-scan
_exptl_absorpt_process_details sadabs
_exptl_crystal_density_diffrn 1.400
_exptl_crystal_density_method 'not measured'
_exptl_crystal_F_000 13872
_exptl_crystal_size_max 0.36
_exptl_crystal_size_mid 0.33
_exptl_crystal_size_min 0.28
_refine_diff_density_max 1.221
_refine_diff_density_min -1.246
_refine_diff_density_rms 0.167
_refine_ls_abs_structure_details 'Flack H D (1983), Acta Cryst. A39, 876-881'
_refine_ls_abs_structure_Flack 0.30(3)
_refine_ls_extinction_method none
_refine_ls_goodness_of_fit_ref 1.076
_refine_ls_hydrogen_treatment noref
_refine_ls_matrix_type full
_refine_ls_number_parameters 859
_refine_ls_number_reflns 11438
_refine_ls_number_restraints 2314
_refine_ls_restrained_S_all 1.024
_refine_ls_R_factor_all 0.1236
_refine_ls_R_factor_gt 0.0965
_refine_ls_shift/su_max 0.001
_refine_ls_shift/su_mean 0.000
_refine_ls_structure_factor_coef Fsqd
_refine_ls_weighting_details 'calc w=1/[\s^2^(Fo^2^)+(0.1253P)^2^+865.3712P] where P=(Fo^2^+2Fc^2^)/3'
_refine_ls_weighting_scheme calc
_refine_ls_wR_factor_gt 0.2357
_refine_ls_wR_factor_ref 0.2638
_reflns_number_gt 8361
_reflns_number_total 11438
_reflns_threshold_expression >2sigma(I)
_cod_data_source_file ic8008267_si_005.cif
_cod_data_source_block 061028f
_cod_depositor_comments
;
The following automatic conversions were performed:
'_symmetry_cell_setting' value 'Rhombohedral' changed to 'rhombohedral'
according to '/home/saulius/struct/CIF-dictionaries/cif_core.dic'
dictionary named 'cif_core.dic' version 2.4.1 from 2010-06-29.

Automatic conversion script
Id: cif_fix_enum 1527 2010-12-29 10:47:43Z saulius 
;
_cod_original_sg_symbol_H-M 'R 3 c'
_cod_database_code 4305896

loop_
_symmetry_equiv_pos_as_xyz
'x, y, z'
'-y, x-y, z'
'-x+y, -x, z'
'-y, -x, z+1/2'
'-x+y, y, z+1/2'
'x, x-y, z+1/2'
'x+2/3, y+1/3, z+1/3'
'-y+2/3, x-y+1/3, z+1/3'
'-x+y+2/3, -x+1/3, z+1/3'
'-y+2/3, -x+1/3, z+5/6'
'-x+y+2/3, y+1/3, z+5/6'
'x+2/3, x-y+1/3, z+5/6'
'x+1/3, y+2/3, z+2/3'
'-y+1/3, x-y+2/3, z+2/3'
'-x+y+1/3, -x+2/3, z+2/3'
'-y+1/3, -x+2/3, z+7/6'
'-x+y+1/3, y+2/3, z+7/6'
'x+1/3, x-y+2/3, z+7/6'

loop_
_atom_site_label
_atom_site_type_symbol
_atom_site_fract_x
_atom_site_fract_y
_atom_site_fract_z
_atom_site_U_iso_or_equiv
_atom_site_adp_type
_atom_site_occupancy
_atom_site_symmetry_multiplicity
_atom_site_calc_flag
_atom_site_refinement_flags
_atom_site_disorder_assembly
_atom_site_disorder_group
Er1 Er 0.13370(2) 0.31685(2) 0.46478(5) 0.0563(2) Uani 1 1 d . . .
Er2 Er 0.3333 0.6667 0.36384(6) 0.0565(4) Uani 1 3 d S . .
N1 N 0.2463(7) 0.3978(6) 0.3987(10) 0.097(4) Uani 1 1 d U . .
H1 H 0.2687 0.4096 0.3823 0.116 Uiso 1 1 calc R . .
N2 N 0.2143(5) 0.2818(6) 0.5371(9) 0.094(4) Uani 1 1 d DU . .
H2 H 0.2270 0.2762 0.5608 0.113 Uiso 1 1 calc R . .
N3 N 0.1974(6) 0.4032(5) 0.5952(8) 0.101(4) Uani 1 1 d DU . .
H3 H 0.2081 0.4238 0.6158 0.122 Uiso 1 1 calc R . .
N4 N 0.3141(7) 0.5843(7) 0.2368(10) 0.102(4) Uani 1 1 d U . .
H4 H 0.3047 0.5657 0.2128 0.122 Uiso 1 1 calc R . .
N5 N 0.1074(6) 0.2571(6) 0.3840(8) 0.100(5) Uani 1 1 d DU . .
N6 N 0.0711(5) 0.2725(6) 0.5362(8) 0.104(5) Uani 1 1 d DU . .
N7 N 0.1021(5) 0.3591(6) 0.4152(8) 0.100(4) Uani 1 1 d DU . .
N8 N 0.3807(7) 0.6458(6) 0.4244(10) 0.123(7) Uani 1 1 d DU . .
O1 O 0.2623(4) 0.3963(4) 0.2824(7) 0.087(3) Uani 1 1 d U . .
O2 O 0.3595(4) 0.4827(5) 0.2569(7) 0.090(4) Uani 1 1 d U . .
O3 O 0.2784(5) 0.4552(5) 0.1324(7) 0.097(4) Uani 1 1 d U . .
O4 O 0.2659(5) 0.5005(4) 0.2537(7) 0.086(3) Uani 1 1 d U . .
O5 O 0.1907(5) 0.3441(4) 0.4141(7) 0.078(3) Uani 1 1 d U . .
O6 O 0.1642(4) 0.2944(4) 0.5216(7) 0.075(3) Uani 1 1 d U . .
O7 O 0.1655(5) 0.3720(5) 0.5157(7) 0.085(3) Uani 1 1 d U . .
O8 O 0.3039(4) 0.6130(4) 0.3058(6) 0.071(3) Uani 1 1 d U . .
O9 O 0.1032(5) 0.2865(5) 0.3771(7) 0.111(4) Uani 1 1 d DU . .
O10 O 0.1309(5) 0.2590(4) 0.4217(6) 0.091(3) Uani 1 1 d DU . .
O11 O 0.0991(8) 0.2327(5) 0.3465(8) 0.147(8) Uani 1 1 d DU . .
O12 O 0.0971(4) 0.3058(4) 0.5504(7) 0.094(3) Uani 1 1 d DU . .
O13 O 0.0732(5) 0.2593(5) 0.4891(7) 0.116(4) Uani 1 1 d DU . .
O14 O 0.0411(6) 0.2531(7) 0.5657(10) 0.174(9) Uani 1 1 d DU . .
O15 O 0.0844(5) 0.3350(5) 0.4537(7) 0.111(4) Uani 1 1 d DU . .
O16 O 0.1365(4) 0.3672(5) 0.4029(7) 0.095(3) Uani 1 1 d DU . .
O17 O 0.0865(6) 0.3757(7) 0.3910(9) 0.136(6) Uani 1 1 d DU . .
O18 O 0.3616(5) 0.6257(4) 0.3832(7) 0.098(4) Uani 1 1 d DU . .
O19 O 0.3796(6) 0.6765(5) 0.4354(9) 0.137(7) Uani 1 1 d DU . .
O20 O 0.4063(7) 0.6396(6) 0.4452(10) 0.156(8) Uani 1 1 d DU . .
O21 O 0.2237(6) 0.5291(7) 0.0927(10) 0.153(7) Uani 1 1 d DU . .
C1 C 0.2923(6) 0.4590(6) 0.2317(9) 0.064(3) Uani 1 1 d U . .
C2 C 0.2846(7) 0.4183(6) 0.2289(9) 0.077(3) Uani 1 1 d U . .
H2A H 0.3092 0.4182 0.2262 0.092 Uiso 1 1 calc R . .
H2B H 0.2690 0.4052 0.1965 0.092 Uiso 1 1 calc R . .
C3 C 0.3203(7) 0.4792(7) 0.2769(10) 0.080(4) Uani 1 1 d U . .
H3A H 0.3115 0.4642 0.3109 0.096 Uiso 1 1 calc R . .
H3B H 0.3235 0.5049 0.2833 0.096 Uiso 1 1 calc R . .
C4 C 0.3071(7) 0.4769(7) 0.1736(10) 0.081(4) Uani 1 1 d U . .
H4A H 0.3129 0.5039 0.1734 0.098 Uiso 1 1 calc R . .
H4B H 0.3311 0.4767 0.1652 0.098 Uiso 1 1 calc R . .
C5 C 0.2567(7) 0.4616(7) 0.2451(11) 0.083(4) Uani 1 1 d U . .
H5A H 0.2381 0.4503 0.2150 0.100 Uiso 1 1 calc R . .
H5B H 0.2445 0.4463 0.2782 0.100 Uiso 1 1 calc R . .
C6 C 0.2211(7) 0.3604(7) 0.3834(11) 0.081(4) Uani 1 1 d U . .
C7 C 0.2226(6) 0.3403(6) 0.3316(9) 0.081(4) Uani 1 1 d DU . .
C8 C 0.2437(6) 0.3552(6) 0.2842(8) 0.080(4) Uani 1 1 d DU . .
C9 C 0.2484(7) 0.3343(6) 0.2441(10) 0.091(4) Uani 1 1 d DU . .
H9 H 0.2636 0.3466 0.2130 0.110 Uiso 1 1 calc R . .
C10 C 0.2307(7) 0.2958(6) 0.2501(10) 0.094(5) Uani 1 1 d DU . .
H10 H 0.2354 0.2813 0.2239 0.112 Uiso 1 1 calc R . .
C11 C 0.2067(7) 0.2771(7) 0.2918(9) 0.089(4) Uani 1 1 d DU . .
H11 H 0.1901 0.2500 0.2931 0.107 Uiso 1 1 calc R . .
C12 C 0.2092(7) 0.3015(6) 0.3311(10) 0.096(4) Uani 1 1 d DU . .
H12 H 0.1998 0.2894 0.3653 0.115 Uiso 1 1 calc R . .
C13 C 0.2397(7) 0.4167(6) 0.4348(12) 0.097(4) Uani 1 1 d DU . .
H13A H 0.2374 0.4049 0.4709 0.117 Uiso 1 1 calc R . .
H13B H 0.2153 0.4160 0.4266 0.117 Uiso 1 1 calc R . .
C14 C 0.2737(6) 0.4595(5) 0.4354(11) 0.111(5) Uani 1 1 d DU . .
C15 C 0.2700(6) 0.4889(7) 0.4113(12) 0.115(5) Uani 1 1 d DU . .
H15 H 0.2459 0.4840 0.3974 0.138 Uiso 1 1 calc R . .
C16 C 0.3019(7) 0.5254(6) 0.4080(11) 0.119(5) Uani 1 1 d DU . .
H16 H 0.3018 0.5438 0.3840 0.143 Uiso 1 1 calc R . .
C17 C 0.3340(7) 0.5351(6) 0.4395(12) 0.124(6) Uani 1 1 d DU . .
H17 H 0.3547 0.5608 0.4400 0.149 Uiso 1 1 calc R . .
C18 C 0.3359(6) 0.5073(7) 0.4702(12) 0.121(6) Uani 1 1 d DU . .
H18 H 0.3565 0.5140 0.4948 0.145 Uiso 1 1 calc R . .
C19 C 0.3072(6) 0.4695(6) 0.4645(11) 0.107(5) Uani 1 1 d DU . .
H19 H 0.3104 0.4498 0.4806 0.128 Uiso 1 1 calc R . .
C20 C 0.1779(5) 0.2770(6) 0.5441(10) 0.074(3) Uani 1 1 d DU . .
C21 C 0.1549(7) 0.2485(7) 0.5977(10) 0.087(4) Uani 1 1 d DU . .
C22 C 0.1587(7) 0.2193(6) 0.6201(9) 0.087(4) Uani 1 1 d DU . .
C23 C 0.1416(7) 0.2009(7) 0.6673(9) 0.087(4) Uani 1 1 d DU . .
H23 H 0.1460 0.1813 0.6811 0.105 Uiso 1 1 calc R . .
C24 C 0.1181(7) 0.2107(7) 0.6946(11) 0.098(5) Uani 1 1 d DU . .
H24 H 0.1068 0.1988 0.7282 0.118 Uiso 1 1 calc R . .
C25 C 0.1111(7) 0.2374(7) 0.6736(9) 0.093(5) Uani 1 1 d DU . .
H25 H 0.0924 0.2425 0.6887 0.112 Uiso 1 1 calc R . .
C26 C 0.1325(7) 0.2570(7) 0.6290(9) 0.093(4) Uani 1 1 d DU . .
H26 H 0.1313 0.2792 0.6190 0.111 Uiso 1 1 calc R . .
C27 C 0.2279(6) 0.2984(8) 0.4818(10) 0.096(4) Uani 1 1 d DU . .
H27A H 0.2326 0.3250 0.4798 0.115 Uiso 1 1 calc R . .
H27B H 0.2087 0.2827 0.4538 0.115 Uiso 1 1 calc R . .
C28 C 0.2664(5) 0.2976(7) 0.4735(12) 0.109(5) Uani 1 1 d DU . .
C29 C 0.2677(6) 0.2711(7) 0.4390(12) 0.123(6) Uani 1 1 d DU . .
H29 H 0.2452 0.2533 0.4199 0.148 Uiso 1 1 calc R . .
C30 C 0.3015(7) 0.2704(7) 0.4319(12) 0.126(6) Uani 1 1 d DU . .
H30 H 0.3011 0.2496 0.4129 0.151 Uiso 1 1 calc R . .
C31 C 0.3358(6) 0.2996(8) 0.4524(13) 0.126(6) Uani 1 1 d DU . .
H31 H 0.3592 0.2997 0.4462 0.151 Uiso 1 1 calc R . .
C32 C 0.3355(6) 0.3289(7) 0.4823(13) 0.124(6) Uani 1 1 d DU . .
H32 H 0.3590 0.3500 0.4945 0.149 Uiso 1 1 calc R . .
C33 C 0.3014(7) 0.3272(7) 0.4939(11) 0.115(5) Uani 1 1 d DU . .
H33 H 0.3014 0.3464 0.5164 0.138 Uiso 1 1 calc R . .
C34 C 0.1776(7) 0.4003(7) 0.5486(9) 0.082(4) Uani 1 1 d DU . .
C35 C 0.1709(8) 0.4357(6) 0.5413(7) 0.094(4) Uani 1 1 d DU . .
C36 C 0.1714(7) 0.4621(6) 0.5790(7) 0.082(4) Uani 1 1 d DU . .
C37 C 0.1715(8) 0.4947(5) 0.5620(7) 0.091(5) Uani 1 1 d DU . .
H37 H 0.1758 0.5140 0.5877 0.110 Uiso 1 1 calc R . .
C38 C 0.1654(7) 0.5000(6) 0.5077(7) 0.092(5) Uani 1 1 d DU . .
H38 H 0.1640 0.5219 0.4964 0.110 Uiso 1 1 calc R . .
C39 C 0.1615(8) 0.4723(6) 0.4708(7) 0.092(5) Uani 1 1 d DU . .
H39 H 0.1547 0.4736 0.4342 0.110 Uiso 1 1 calc R . .
C40 C 0.1674(8) 0.4429(6) 0.4870(7) 0.094(4) Uani 1 1 d DU . .
H40 H 0.1691 0.4269 0.4601 0.113 Uiso 1 1 calc R . .
C41 C 0.1988(8) 0.3672(6) 0.6073(8) 0.087(3) Uani 1 1 d DU . .
H41A H 0.2129 0.3623 0.5784 0.104 Uiso 1 1 calc R . .
H41B H 0.1725 0.3448 0.6098 0.104 Uiso 1 1 calc R . .
C42 C 0.2196(6) 0.3742(7) 0.6617(7) 0.095(4) Uani 1 1 d DU . .
C43 C 0.1968(6) 0.3576(8) 0.7068(9) 0.114(5) Uani 1 1 d DU . .
H43 H 0.1696 0.3439 0.7034 0.136 Uiso 1 1 calc R . .
C44 C 0.2136(7) 0.3611(8) 0.7567(8) 0.113(5) Uani 1 1 d DU . .
H44 H 0.1978 0.3489 0.7873 0.136 Uiso 1 1 calc R . .
C45 C 0.2531(7) 0.3818(8) 0.7634(8) 0.123(6) Uani 1 1 d DU . .
H45 H 0.2643 0.3896 0.7983 0.148 Uiso 1 1 calc R . .
C46 C 0.2760(6) 0.3910(8) 0.7170(9) 0.115(6) Uani 1 1 d DU . .
H46 H 0.3023 0.3982 0.7195 0.138 Uiso 1 1 calc R . .
C47 C 0.2594(6) 0.3894(7) 0.6674(8) 0.106(5) Uani 1 1 d DU . .
H47 H 0.2753 0.3988 0.6362 0.127 Uiso 1 1 calc R . .
C48 C 0.2929(8) 0.5838(8) 0.2726(11) 0.087(4) Uani 1 1 d U . .
C49 C 0.2523(6) 0.5478(6) 0.2893(10) 0.081(4) Uani 1 1 d DU . .
C50 C 0.2375(6) 0.5090(5) 0.2797(11) 0.092(4) Uani 1 1 d DU . .
C51 C 0.2001(6) 0.4802(7) 0.2839(11) 0.095(4) Uani 1 1 d DU . .
H51 H 0.1922 0.4552 0.2706 0.114 Uiso 1 1 calc R . .
C52 C 0.1744(7) 0.4883(7) 0.3077(11) 0.100(5) Uani 1 1 d DU . .
H52 H 0.1487 0.4693 0.3155 0.120 Uiso 1 1 calc R . .
C53 C 0.1885(7) 0.5251(6) 0.3188(12) 0.100(5) Uani 1 1 d DU . .
H53 H 0.1712 0.5319 0.3343 0.120 Uiso 1 1 calc R . .
C54 C 0.2244(6) 0.5538(6) 0.3108(10) 0.089(4) Uani 1 1 d DU . .
H54 H 0.2306 0.5792 0.3203 0.107 Uiso 1 1 calc R . .
C55 C 0.3515(8) 0.6121(8) 0.2318(13) 0.109(5) Uani 1 1 d U . .
H55A H 0.3651 0.6151 0.2666 0.131 Uiso 1 1 calc R . .
H55B H 0.3533 0.6369 0.2227 0.131 Uiso 1 1 calc R . .
C56 C 0.3715(8) 0.5997(8) 0.1837(10) 0.116(5) Uani 1 1 d DU . .
C57 C 0.3957(9) 0.5861(8) 0.2001(9) 0.132(6) Uani 1 1 d DU . .
H57 H 0.4007 0.5851 0.2375 0.159 Uiso 1 1 calc R . .
C58 C 0.4121(8) 0.5742(8) 0.1615(11) 0.126(6) Uani 1 1 d DU . .
H58 H 0.4246 0.5604 0.1721 0.151 Uiso 1 1 calc R . .
C59 C 0.4107(8) 0.5822(9) 0.1077(10) 0.133(7) Uani 1 1 d DU . .
H59 H 0.4208 0.5726 0.0810 0.159 Uiso 1 1 calc R . .
C60 C 0.3944(8) 0.6042(8) 0.0920(9) 0.131(7) Uani 1 1 d DU . .
H60 H 0.3983 0.6147 0.0565 0.157 Uiso 1 1 calc R . .
C61 C 0.3725(8) 0.6106(8) 0.1295(11) 0.122(6) Uani 1 1 d DU . .
H61 H 0.3582 0.6224 0.1184 0.147 Uiso 1 1 calc R . .
C62 C 0.2623(8) 0.5331(9) 0.0837(13) 0.140(8) Uani 1 1 d DU . .
H62A H 0.2591 0.5080 0.0722 0.168 Uiso 1 1 calc R . .
H62B H 0.2769 0.5406 0.1181 0.168 Uiso 1 1 calc R . .
C63 C 0.2850(7) 0.5637(10) 0.0396(13) 0.136(9) Uani 1 1 d DU . .
H63A H 0.2912 0.5891 0.0530 0.204 Uiso 1 1 calc R . .
H63B H 0.2693 0.5578 0.0067 0.204 Uiso 1 1 calc R . .
H63C H 0.3087 0.5636 0.0311 0.204 Uiso 1 1 calc R . .
C64 C 0.2045(8) 0.5007(9) 0.1364(12) 0.136(6) Uani 1 1 d DU . .
H64A H 0.2205 0.5097 0.1696 0.163 Uiso 1 1 calc R . .
H64B H 0.2024 0.4759 0.1255 0.163 Uiso 1 1 calc R . .
C65 C 0.1639(7) 0.4940(9) 0.1495(13) 0.134(9) Uani 1 1 d DU . .
H65A H 0.1503 0.4920 0.1155 0.201 Uiso 1 1 calc R . .
H65B H 0.1663 0.5156 0.1708 0.201 Uiso 1 1 calc R . .
H65C H 0.1496 0.4702 0.1703 0.201 Uiso 1 1 calc R . .

loop_
_atom_site_aniso_label
_atom_site_aniso_U_11
_atom_site_aniso_U_22
_atom_site_aniso_U_33
_atom_site_aniso_U_23
_atom_site_aniso_U_13
_atom_site_aniso_U_12
Er1 0.0572(4) 0.0569(5) 0.0544(4) 0.0004(4) 0.0009(4) 0.0282(4)
Er2 0.0551(5) 0.0551(5) 0.0592(8) 0.000 0.000 0.0275(2)
N1 0.085(6) 0.094(6) 0.093(6) 0.005(6) 0.022(6) 0.032(5)
N2 0.097(6) 0.094(6) 0.104(7) 0.028(6) -0.005(6) 0.058(5)
N3 0.114(7) 0.089(6) 0.095(7) -0.024(6) -0.008(6) 0.046(6)
N4 0.107(7) 0.083(6) 0.096(7) -0.032(6) 0.000(6) 0.034(6)
N5 0.106(8) 0.083(7) 0.100(8) 0.000(7) -0.004(7) 0.038(7)
N6 0.090(8) 0.099(8) 0.113(8) 0.001(7) 0.022(7) 0.041(7)
N7 0.102(8) 0.109(8) 0.094(8) 0.010(7) -0.014(7) 0.056(7)
N8 0.134(12) 0.089(10) 0.123(12) 0.006(10) -0.050(10) 0.038(10)
O1 0.091(5) 0.077(5) 0.084(5) 0.005(5) 0.007(5) 0.035(5)
O2 0.082(6) 0.090(6) 0.086(7) -0.005(6) -0.001(6) 0.035(6)
O3 0.094(6) 0.088(6) 0.083(7) -0.008(6) -0.005(6) 0.027(6)
O4 0.091(5) 0.078(5) 0.092(5) -0.015(5) 0.003(5) 0.045(4)
O5 0.074(5) 0.083(5) 0.081(5) 0.014(4) 0.022(4) 0.043(4)
O6 0.085(5) 0.080(5) 0.090(5) 0.014(4) -0.001(4) 0.064(4)
O7 0.098(5) 0.078(5) 0.084(5) -0.018(5) 0.000(5) 0.049(4)
O8 0.087(6) 0.057(5) 0.068(6) -0.048(5) -0.016(5) 0.036(5)
O9 0.110(7) 0.103(7) 0.099(7) 0.011(6) -0.023(6) 0.037(6)
O10 0.099(6) 0.080(6) 0.094(6) 0.006(5) -0.001(6) 0.045(5)
O11 0.196(16) 0.083(11) 0.126(14) -0.046(10) -0.049(12) 0.042(11)
O12 0.097(6) 0.091(6) 0.102(6) -0.005(6) 0.018(6) 0.053(5)
O13 0.105(7) 0.090(7) 0.121(7) -0.003(6) -0.002(6) 0.025(6)
O14 0.121(13) 0.164(15) 0.170(16) -0.004(14) 0.087(12) 0.021(12)
O15 0.098(6) 0.119(7) 0.111(7) -0.001(6) 0.004(6) 0.051(6)
O16 0.100(6) 0.100(6) 0.086(6) 0.009(5) 0.003(6) 0.052(5)
O17 0.148(12) 0.159(13) 0.137(13) 0.050(11) -0.015(11) 0.105(11)
O18 0.107(7) 0.076(6) 0.107(7) -0.009(6) -0.018(6) 0.043(6)
O19 0.138(11) 0.106(10) 0.118(11) -0.011(10) -0.047(10) 0.024(10)
O20 0.157(14) 0.137(13) 0.165(15) 0.019(12) -0.080(12) 0.067(11)
O21 0.139(11) 0.133(11) 0.139(12) -0.033(10) 0.009(10) 0.032(10)
C1 0.070(6) 0.067(5) 0.070(6) -0.003(5) 0.003(5) 0.045(5)
C2 0.090(6) 0.071(5) 0.079(6) -0.003(5) 0.000(5) 0.047(5)
C3 0.084(6) 0.079(6) 0.082(7) -0.009(6) -0.006(6) 0.045(6)
C4 0.082(7) 0.082(7) 0.080(7) 0.000(6) 0.001(6) 0.041(6)
C5 0.080(6) 0.081(6) 0.088(6) -0.003(5) 0.000(6) 0.040(5)
C6 0.080(6) 0.081(6) 0.087(6) 0.008(5) 0.014(5) 0.045(5)
C7 0.086(6) 0.081(6) 0.085(6) 0.009(5) 0.007(6) 0.048(5)
C8 0.085(6) 0.076(6) 0.081(6) 0.000(5) 0.010(5) 0.043(5)
C9 0.100(7) 0.077(7) 0.089(7) -0.005(6) 0.014(7) 0.039(6)
C10 0.102(8) 0.081(7) 0.092(8) 0.002(7) 0.003(7) 0.041(7)
C11 0.096(8) 0.085(7) 0.089(8) -0.001(7) 0.008(7) 0.046(7)
C12 0.097(6) 0.085(6) 0.090(6) 0.005(6) 0.010(6) 0.035(5)
C13 0.098(6) 0.094(6) 0.093(6) -0.011(5) 0.013(5) 0.043(5)
C14 0.103(7) 0.102(7) 0.103(8) -0.012(7) 0.011(7) 0.033(7)
C15 0.107(7) 0.103(7) 0.112(8) -0.008(7) 0.009(7) 0.034(7)
C16 0.113(8) 0.104(8) 0.115(8) -0.005(8) 0.005(7) 0.034(7)
C17 0.116(8) 0.101(8) 0.121(9) -0.009(8) 0.010(8) 0.029(8)
C18 0.107(8) 0.111(9) 0.117(9) -0.004(8) 0.003(8) 0.034(8)
C19 0.096(8) 0.105(8) 0.108(8) -0.011(7) 0.012(7) 0.042(7)
C20 0.077(6) 0.085(6) 0.092(7) 0.015(6) -0.001(6) 0.065(5)
C21 0.091(7) 0.087(7) 0.094(7) 0.015(6) 0.005(6) 0.054(6)
C22 0.091(7) 0.086(7) 0.090(7) 0.018(6) 0.013(6) 0.048(6)
C23 0.091(8) 0.090(8) 0.090(9) 0.023(7) 0.029(7) 0.053(7)
C24 0.093(8) 0.097(9) 0.097(9) 0.015(8) 0.020(8) 0.041(7)
C25 0.093(8) 0.093(8) 0.091(9) 0.018(8) 0.021(8) 0.045(7)
C26 0.092(6) 0.093(6) 0.098(7) 0.017(6) 0.013(6) 0.050(6)
C27 0.097(6) 0.095(6) 0.100(6) 0.021(6) 0.010(6) 0.051(5)
C28 0.101(7) 0.108(8) 0.118(8) 0.018(7) 0.008(7) 0.053(7)
C29 0.110(8) 0.121(8) 0.122(9) 0.011(8) 0.007(8) 0.045(8)
C30 0.114(9) 0.119(9) 0.124(9) 0.014(8) 0.011(9) 0.043(8)
C31 0.109(9) 0.129(10) 0.126(10) 0.013(9) 0.014(9) 0.051(9)
C32 0.112(9) 0.118(9) 0.123(9) 0.009(8) 0.005(9) 0.043(8)
C33 0.105(8) 0.115(8) 0.112(9) 0.017(8) 0.000(8) 0.044(8)
C34 0.095(6) 0.079(6) 0.087(6) -0.013(6) -0.005(6) 0.054(5)
C35 0.102(7) 0.090(7) 0.086(7) -0.013(6) 0.006(6) 0.045(6)
C36 0.099(7) 0.081(7) 0.085(7) -0.008(6) -0.004(6) 0.060(6)
C37 0.110(8) 0.086(8) 0.080(8) -0.001(7) -0.011(8) 0.050(7)
C38 0.100(8) 0.094(8) 0.086(9) 0.003(8) 0.005(8) 0.052(7)
C39 0.103(8) 0.088(8) 0.089(8) 0.002(7) -0.006(7) 0.050(7)
C40 0.104(6) 0.095(6) 0.088(6) -0.011(6) -0.002(6) 0.053(6)
C41 0.105(6) 0.078(6) 0.102(6) -0.007(6) -0.003(6) 0.064(5)
C42 0.114(8) 0.089(7) 0.102(8) -0.012(7) -0.009(7) 0.067(6)
C43 0.124(8) 0.099(8) 0.111(9) -0.011(8) -0.007(8) 0.050(7)
C44 0.121(9) 0.102(8) 0.112(9) -0.003(8) -0.007(8) 0.053(8)
C45 0.134(10) 0.105(9) 0.112(10) -0.011(9) -0.013(9) 0.046(9)
C46 0.119(9) 0.097(8) 0.115(9) -0.001(8) -0.008(8) 0.044(8)
C47 0.118(8) 0.089(8) 0.109(9) -0.008(7) -0.012(8) 0.050(7)
C48 0.091(6) 0.080(6) 0.088(7) -0.023(6) -0.003(6) 0.042(5)
C49 0.089(6) 0.075(6) 0.089(6) -0.015(6) -0.004(6) 0.048(5)
C50 0.091(6) 0.082(6) 0.095(6) -0.008(5) -0.002(5) 0.036(5)
C51 0.087(7) 0.090(7) 0.102(7) -0.010(6) 0.005(7) 0.040(6)
C52 0.091(8) 0.096(8) 0.102(8) -0.003(7) 0.000(7) 0.038(7)
C53 0.094(8) 0.089(8) 0.101(8) -0.006(7) -0.001(7) 0.035(7)
C54 0.094(7) 0.079(6) 0.093(7) -0.014(6) 0.004(6) 0.042(6)
C55 0.104(7) 0.087(7) 0.104(7) -0.024(7) 0.003(7) 0.024(6)
C56 0.110(8) 0.095(8) 0.112(8) -0.018(7) 0.008(8) 0.027(7)
C57 0.119(9) 0.108(9) 0.117(9) -0.019(8) 0.001(8) 0.018(8)
C58 0.115(9) 0.106(9) 0.123(10) -0.016(9) 0.006(9) 0.030(8)
C59 0.121(10) 0.110(10) 0.127(10) -0.028(9) 0.007(10) 0.027(9)
C60 0.122(10) 0.109(10) 0.121(10) -0.020(9) 0.003(9) 0.027(9)
C61 0.113(9) 0.103(8) 0.110(9) -0.024(8) 0.001(8) 0.024(8)
C62 0.120(11) 0.128(11) 0.128(11) -0.017(10) 0.001(10) 0.029(10)
C63 0.120(15) 0.133(16) 0.138(16) 0.014(14) -0.036(14) 0.051(13)
C64 0.117(9) 0.119(9) 0.122(9) -0.012(8) 0.002(9) 0.021(8)
C65 0.113(15) 0.121(15) 0.149(17) -0.033(14) -0.019(14) 0.045(13)

loop_
_atom_type_symbol
_atom_type_description
_atom_type_scat_dispersion_real
_atom_type_scat_dispersion_imag
_atom_type_scat_source
C C 0.0033 0.0016 'International Tables Vol C Tables 4.2.6.8 and 6.1.1.4'
H H 0.0000 0.0000 'International Tables Vol C Tables 4.2.6.8 and 6.1.1.4'
N N 0.0061 0.0033 'International Tables Vol C Tables 4.2.6.8 and 6.1.1.4'
O O 0.0106 0.0060 'International Tables Vol C Tables 4.2.6.8 and 6.1.1.4'
Er Er -0.2586 4.9576 'International Tables Vol C Tables 4.2.6.8 and 6.1.1.4'

loop_
_geom_angle_atom_site_label_1
_geom_angle_atom_site_label_2
_geom_angle_atom_site_label_3
_geom_angle
_geom_angle_site_symmetry_1
_geom_angle_site_symmetry_3
_geom_angle_publ_flag
O7 Er1 O6 84.2(6) . . ?
O7 Er1 O5 84.1(6) . . ?
O6 Er1 O5 85.4(5) . . ?
O7 Er1 O15 85.2(6) . . ?
O6 Er1 O15 148.1(6) . . ?
O5 Er1 O15 123.3(5) . . ?
O7 Er1 O13 126.1(6) . . ?
O6 Er1 O13 87.3(7) . . ?
O5 Er1 O13 148.0(6) . . ?
O15 Er1 O13 74.9(6) . . ?
O7 Er1 O12 72.7(6) . . ?
O6 Er1 O12 78.4(6) . . ?
O5 Er1 O12 152.8(6) . . ?
O15 Er1 O12 69.6(6) . . ?
O13 Er1 O12 53.4(4) . . ?
O7 Er1 O9 148.0(6) . . ?
O6 Er1 O9 124.1(5) . . ?
O5 Er1 O9 83.9(7) . . ?
O15 Er1 O9 76.9(6) . . ?
O13 Er1 O9 74.6(6) . . ?
O12 Er1 O9 123.3(6) . . ?
O7 Er1 O16 76.9(6) . . ?
O6 Er1 O16 150.2(6) . . ?
O5 Er1 O16 70.0(5) . . ?
O15 Er1 O16 53.3(4) . . ?
O13 Er1 O16 122.5(6) . . ?
O12 Er1 O16 116.6(6) . . ?
O9 Er1 O16 71.1(6) . . ?
O7 Er1 O10 150.6(6) . . ?
O6 Er1 O10 71.4(5) . . ?
O5 Er1 O10 77.8(5) . . ?
O15 Er1 O10 124.2(6) . . ?
O13 Er1 O10 70.3(6) . . ?
O12 Er1 O10 116.5(5) . . ?
O9 Er1 O10 52.7(4) . . ?
O16 Er1 O10 117.2(5) . . ?
O8 Er2 O8 86.9(6) 3_565 . ?
O8 Er2 O8 86.9(6) 3_565 2_665 ?
O8 Er2 O8 86.9(6) . 2_665 ?
O8 Er2 O19 84.6(7) 3_565 2_665 ?
O8 Er2 O19 145.8(6) . 2_665 ?
O8 Er2 O19 125.4(5) 2_665 2_665 ?
O8 Er2 O19 125.4(5) 3_565 3_565 ?
O8 Er2 O19 84.6(7) . 3_565 ?
O8 Er2 O19 145.8(6) 2_665 3_565 ?
O19 Er2 O19 73.8(9) 2_665 3_565 ?
O8 Er2 O19 145.8(6) 3_565 . ?
O8 Er2 O19 125.4(5) . . ?
O8 Er2 O19 84.6(7) 2_665 . ?
O19 Er2 O19 73.8(9) 2_665 . ?
O19 Er2 O19 73.8(9) 3_565 . ?
O8 Er2 O18 72.2(5) 3_565 3_565 ?
O8 Er2 O18 76.2(6) . 3_565 ?
O8 Er2 O18 153.6(6) 2_665 3_565 ?
O19 Er2 O18 69.7(7) 2_665 3_565 ?
O19 Er2 O18 53.4(4) 3_565 3_565 ?
O19 Er2 O18 121.7(7) . 3_565 ?
O8 Er2 O18 76.2(6) 3_565 2_665 ?
O8 Er2 O18 153.6(6) . 2_665 ?
O8 Er2 O18 72.2(5) 2_665 2_665 ?
O19 Er2 O18 53.4(4) 2_665 2_665 ?
O19 Er2 O18 121.7(7) 3_565 2_665 ?
O19 Er2 O18 69.7(7) . 2_665 ?
O18 Er2 O18 116.4(3) 3_565 2_665 ?
O8 Er2 O18 153.6(6) 3_565 . ?
O8 Er2 O18 72.2(5) . . ?
O8 Er2 O18 76.2(6) 2_665 . ?
O19 Er2 O18 121.7(7) 2_665 . ?
O19 Er2 O18 69.7(7) 3_565 . ?
O19 Er2 O18 53.4(4) . . ?
O18 Er2 O18 116.4(3) 3_565 . ?
O18 Er2 O18 116.4(3) 2_665 . ?
O8 Er2 N8 80.3(7) 3_565 2_665 ?
O8 Er2 N8 165.7(7) . 2_665 ?
O8 Er2 N8 98.8(5) 2_665 2_665 ?
O19 Er2 N8 26.7(4) 2_665 2_665 ?
O19 Er2 N8 97.5(7) 3_565 2_665 ?
O19 Er2 N8 68.5(7) . 2_665 ?
O18 Er2 N8 93.6(6) 3_565 2_665 ?
O18 Er2 N8 26.7(4) 2_665 2_665 ?
O18 Er2 N8 121.9(7) . 2_665 ?
O8 Er2 N8 98.8(5) 3_565 3_565 ?
O8 Er2 N8 80.3(7) . 3_565 ?
O8 Er2 N8 165.7(7) 2_665 3_565 ?
O19 Er2 N8 68.5(7) 2_665 3_565 ?
O19 Er2 N8 26.7(4) 3_565 3_565 ?
O19 Er2 N8 97.5(7) . 3_565 ?
O18 Er2 N8 26.7(4) 3_565 3_565 ?
O18 Er2 N8 121.9(7) 2_665 3_565 ?
O18 Er2 N8 93.6(6) . 3_565 ?
N8 Er2 N8 95.2(7) 2_665 3_565 ?
C13 N1 C6 125(2) . . ?
C13 N1 H1 117.4 . . ?
C6 N1 H1 117.4 . . ?
C20 N2 C27 107.6(17) . . ?
C20 N2 H2 126.2 . . ?
C27 N2 H2 126.2 . . ?
C34 N3 C41 112.6(15) . . ?
C34 N3 H3 123.7 . . ?
C41 N3 H3 123.7 . . ?
C48 N4 C55 124(2) . . ?
C48 N4 H4 118.0 . . ?
C55 N4 H4 118.0 . . ?
O11 N5 O9 120.8(16) . . ?
O11 N5 O10 117.9(16) . . ?
O9 N5 O10 117.9(15) . . ?
O12 N6 O14 120.9(16) . . ?
O12 N6 O13 119.4(15) . . ?
O14 N6 O13 119.5(15) . . ?
O17 N7 O15 120.7(15) . . ?
O17 N7 O16 120.5(15) . . ?
O15 N7 O16 118.8(14) . . ?
O20 N8 O18 118.5(17) . . ?
O20 N8 O19 121.3(16) . . ?
O18 N8 O19 118.4(15) . . ?
C8 O1 C2 119.3(15) . . ?
C22 O2 C3 117.7(15) 15_554 . ?
C36 O3 C4 116.4(17) 5_554 . ?
C5 O4 C50 120.4(16) . . ?
C6 O5 Er1 175.4(16) . . ?
C20 O6 Er1 167.5(17) . . ?
C34 O7 Er1 169.8(17) . . ?
C48 O8 Er2 170.9(15) . . ?
N5 O9 Er1 94.3(10) . . ?
N5 O10 Er1 92.9(10) . . ?
N6 O12 Er1 93.3(10) . . ?
N6 O13 Er1 94.0(10) . . ?
N7 O15 Er1 94.7(11) . . ?
N7 O16 Er1 92.6(10) . . ?
N8 O18 Er2 93.5(11) . . ?
N8 O19 Er2 94.6(11) . . ?
C64 O21 C62 108(2) . . ?
C3 C1 C2 108.1(18) . . ?
C3 C1 C5 106.2(18) . . ?
C2 C1 C5 113.3(18) . . ?
C3 C1 C4 114.5(18) . . ?
C2 C1 C4 106.2(17) . . ?
C5 C1 C4 108.7(18) . . ?
C1 C2 O1 108.5(16) . . ?
C1 C2 H2A 110.0 . . ?
O1 C2 H2A 110.0 . . ?
C1 C2 H2B 110.0 . . ?
O1 C2 H2B 110.0 . . ?
H2A C2 H2B 108.4 . . ?
C1 C3 O2 105.2(16) . . ?
C1 C3 H3A 110.7 . . ?
O2 C3 H3A 110.7 . . ?
C1 C3 H3B 110.7 . . ?
O2 C3 H3B 110.7 . . ?
H3A C3 H3B 108.8 . . ?
O3 C4 C1 110.7(18) . . ?
O3 C4 H4A 109.5 . . ?
C1 C4 H4A 109.5 . . ?
O3 C4 H4B 109.5 . . ?
C1 C4 H4B 109.5 . . ?
H4A C4 H4B 108.1 . . ?
O4 C5 C1 111.7(18) . . ?
O4 C5 H5A 109.3 . . ?
C1 C5 H5A 109.3 . . ?
O4 C5 H5B 109.3 . . ?
C1 C5 H5B 109.3 . . ?
H5A C5 H5B 107.9 . . ?
O5 C6 N1 113(2) . . ?
O5 C6 C7 120(2) . . ?
N1 C6 C7 127(2) . . ?
C12 C7 C8 107(2) . . ?
C12 C7 C6 120.8(19) . . ?
C8 C7 C6 130.6(19) . . ?
C9 C8 C7 126(2) . . ?
C9 C8 O1 122.1(17) . . ?
C7 C8 O1 112.1(16) . . ?
C10 C9 C8 118(2) . . ?
C10 C9 H9 121.0 . . ?
C8 C9 H9 121.0 . . ?
C9 C10 C11 123(2) . . ?
C9 C10 H10 118.6 . . ?
C11 C10 H10 118.6 . . ?
C12 C11 C10 112(2) . . ?
C12 C11 H11 124.2 . . ?
C10 C11 H11 124.2 . . ?
C11 C12 C7 133(2) . . ?
C11 C12 H12 113.7 . . ?
C7 C12 H12 113.7 . . ?
N1 C13 C14 109(2) . . ?
N1 C13 H13A 109.8 . . ?
C14 C13 H13A 109.8 . . ?
N1 C13 H13B 109.8 . . ?
C14 C13 H13B 109.8 . . ?
H13A C13 H13B 108.2 . . ?
C15 C14 C19 118.0(12) . . ?
C15 C14 C13 121(2) . . ?
C19 C14 C13 120(2) . . ?
C16 C15 C14 119.1(14) . . ?
C16 C15 H15 120.5 . . ?
C14 C15 H15 120.5 . . ?
C17 C16 C15 120.4(14) . . ?
C17 C16 H16 119.8 . . ?
C15 C16 H16 119.8 . . ?
C16 C17 C18 120.0(13) . . ?
C16 C17 H17 120.0 . . ?
C18 C17 H17 120.0 . . ?
C19 C18 C17 118.6(13) . . ?
C19 C18 H18 120.7 . . ?
C17 C18 H18 120.7 . . ?
C18 C19 C14 121.7(13) . . ?
C18 C19 H19 119.1 . . ?
C14 C19 H19 119.1 . . ?
O6 C20 N2 128(2) . . ?
O6 C20 C21 119.6(16) . . ?
N2 C20 C21 112.1(16) . . ?
C26 C21 C22 111(2) . . ?
C26 C21 C20 118.9(17) . . ?
C22 C21 C20 129.5(17) . . ?
C23 C22 C21 124(2) . . ?
C23 C22 O2 121.5(17) . 8 ?
C21 C22 O2 114.0(17) . 8 ?
C22 C23 C24 120(2) . . ?
C22 C23 H23 120.2 . . ?
C24 C23 H23 120.2 . . ?
C25 C24 C23 119(2) . . ?
C25 C24 H24 120.3 . . ?
C23 C24 H24 120.3 . . ?
C24 C25 C26 117(2) . . ?
C24 C25 H25 121.7 . . ?
C26 C25 H25 121.7 . . ?
C21 C26 C25 128(2) . . ?
C21 C26 H26 116.0 . . ?
C25 C26 H26 116.0 . . ?
N2 C27 C28 104.7(18) . . ?
N2 C27 H27A 110.8 . . ?
C28 C27 H27A 110.8 . . ?
N2 C27 H27B 110.8 . . ?
C28 C27 H27B 110.8 . . ?
H27A C27 H27B 108.9 . . ?
C29 C28 C33 117.6(13) . . ?
C29 C28 C27 121(2) . . ?
C33 C28 C27 121(2) . . ?
C30 C29 C28 120.6(14) . . ?
C30 C29 H29 119.7 . . ?
C28 C29 H29 119.7 . . ?
C29 C30 C31 120.6(14) . . ?
C29 C30 H30 119.7 . . ?
C31 C30 H30 119.7 . . ?
C30 C31 C32 118.9(13) . . ?
C30 C31 H31 120.6 . . ?
C32 C31 H31 120.6 . . ?
C33 C32 C31 120.0(13) . . ?
C33 C32 H32 120.0 . . ?
C31 C32 H32 120.0 . . ?
C32 C33 C28 121.5(13) . . ?
C32 C33 H33 119.3 . . ?
C28 C33 H33 119.3 . . ?
O7 C34 N3 123.6(18) . . ?
O7 C34 C35 124.6(17) . . ?
N3 C34 C35 111.8(18) . . ?
C40 C35 C36 116.3(12) . . ?
C40 C35 C34 112.1(15) . . ?
C36 C35 C34 131.3(16) . . ?
C37 C36 O3 123.8(15) . 5 ?
C37 C36 C35 120.8(13) . . ?
O3 C36 C35 114.9(14) 5 . ?
C36 C37 C38 121.5(13) . . ?
C36 C37 H37 119.3 . . ?
C38 C37 H37 119.3 . . ?
C39 C38 C37 117.6(12) . . ?
C39 C38 H38 121.2 . . ?
C37 C38 H38 121.2 . . ?
C40 C39 C38 120.1(13) . . ?
C40 C39 H39 119.9 . . ?
C38 C39 H39 119.9 . . ?
C39 C40 C35 122.5(13) . . ?
C39 C40 H40 118.7 . . ?
C35 C40 H40 118.7 . . ?
N3 C41 C42 106.2(13) . . ?
N3 C41 H41A 110.5 . . ?
C42 C41 H41A 110.5 . . ?
N3 C41 H41B 110.5 . . ?
C42 C41 H41B 110.5 . . ?
H41A C41 H41B 108.7 . . ?
C43 C42 C47 117.8(12) . . ?
C43 C42 C41 116(2) . . ?
C47 C42 C41 124.6(19) . . ?
C44 C43 C42 119.6(13) . . ?
C44 C43 H43 120.2 . . ?
C42 C43 H43 120.2 . . ?
C43 C44 C45 121.6(14) . . ?
C43 C44 H44 119.2 . . ?
C45 C44 H44 119.2 . . ?
C44 C45 C46 117.9(14) . . ?
C44 C45 H45 121.1 . . ?
C46 C45 H45 121.1 . . ?
C47 C46 C45 118.3(14) . . ?
C47 C46 H46 120.9 . . ?
C45 C46 H46 120.9 . . ?
C46 C47 C42 121.9(13) . . ?
C46 C47 H47 119.0 . . ?
C42 C47 H47 119.0 . . ?
N4 C48 O8 121(3) . . ?
N4 C48 C49 126(2) . . ?
O8 C48 C49 113(2) . . ?
C54 C49 C50 110(2) . . ?
C54 C49 C48 119.7(18) . . ?
C50 C49 C48 130.0(19) . . ?
C51 C50 C49 128(2) . . ?
C51 C50 O4 119.0(18) . . ?
C49 C50 O4 112.7(17) . . ?
C52 C51 C50 118(2) . . ?
C52 C51 H51 120.8 . . ?
C50 C51 H51 120.8 . . ?
C53 C52 C51 114(3) . . ?
C53 C52 H52 123.1 . . ?
C51 C52 H52 123.1 . . ?
C52 C53 C54 128(3) . . ?
C52 C53 H53 116.1 . . ?
C54 C53 H53 116.1 . . ?
C53 C54 C49 122(2) . . ?
C53 C54 H54 119.0 . . ?
C49 C54 H54 119.0 . . ?
N4 C55 C56 109(2) . . ?
N4 C55 H55A 109.9 . . ?
C56 C55 H55A 109.9 . . ?
N4 C55 H55B 109.9 . . ?
C56 C55 H55B 109.9 . . ?
H55A C55 H55B 108.3 . . ?
C57 C56 C61 118.9(14) . . ?
C57 C56 C55 117(2) . . ?
C61 C56 C55 122(2) . . ?
C58 C57 C56 119.2(14) . . ?
C58 C57 H57 120.4 . . ?
C56 C57 H57 120.4 . . ?
C59 C58 C57 120.2(14) . . ?
C59 C58 H58 119.9 . . ?
C57 C58 H58 119.9 . . ?
C58 C59 C60 120.3(14) . . ?
C58 C59 H59 119.8 . . ?
C60 C59 H59 119.8 . . ?
C61 C60 C59 118.5(14) . . ?
C61 C60 H60 120.8 . . ?
C59 C60 H60 120.8 . . ?
C60 C61 C56 120.0(14) . . ?
C60 C61 H61 120.0 . . ?
C56 C61 H61 120.0 . . ?
O21 C62 C63 110.9(17) . . ?
O21 C62 H62A 109.5 . . ?
C63 C62 H62A 109.5 . . ?
O21 C62 H62B 109.5 . . ?
C63 C62 H62B 109.5 . . ?
H62A C62 H62B 108.1 . . ?
C62 C63 H63A 109.5 . . ?
C62 C63 H63B 109.5 . . ?
H63A C63 H63B 109.5 . . ?
C62 C63 H63C 109.5 . . ?
H63A C63 H63C 109.5 . . ?
H63B C63 H63C 109.5 . . ?
O21 C64 C65 112.5(18) . . ?
O21 C64 H64A 109.1 . . ?
C65 C64 H64A 109.1 . . ?
O21 C64 H64B 109.1 . . ?
C65 C64 H64B 109.1 . . ?
H64A C64 H64B 107.8 . . ?
C64 C65 H65A 109.5 . . ?
C64 C65 H65B 109.5 . . ?
H65A C65 H65B 109.5 . . ?
C64 C65 H65C 109.5 . . ?
H65A C65 H65C 109.5 . . ?
H65B C65 H65C 109.5 . . ?

loop_
_geom_bond_atom_site_label_1
_geom_bond_atom_site_label_2
_geom_bond_distance
_geom_bond_site_symmetry_2
_geom_bond_publ_flag
Er1 O7 2.252(16) . ?
Er1 O6 2.275(13) . ?
Er1 O5 2.298(15) . ?
Er1 O15 2.395(17) . ?
Er1 O13 2.399(17) . ?
Er1 O12 2.431(16) . ?
Er1 O9 2.432(17) . ?
Er1 O16 2.439(16) . ?
Er1 O10 2.457(15) . ?
Er2 O8 2.308(10) 3_565 ?
Er2 O8 2.308(10) . ?
Er2 O8 2.308(11) 2_665 ?
Er2 O19 2.395(18) 2_665 ?
Er2 O19 2.395(18) 3_565 ?
Er2 O19 2.395(18) . ?
Er2 O18 2.420(16) 3_565 ?
Er2 O18 2.420(16) 2_665 ?
Er2 O18 2.420(16) . ?
Er2 N8 2.794(18) 2_665 ?
Er2 N8 2.794(18) 3_565 ?
N1 C13 1.26(3) . ?
N1 C6 1.35(3) . ?
N1 H1 0.8600 . ?
N2 C20 1.356(16) . ?
N2 C27 1.466(17) . ?
N2 H2 0.8600 . ?
N3 C34 1.340(16) . ?
N3 C41 1.475(16) . ?
N3 H3 0.8600 . ?
N4 C48 1.20(3) . ?
N4 C55 1.33(3) . ?
N4 H4 0.8600 . ?
N5 O11 1.240(15) . ?
N5 O9 1.262(15) . ?
N5 O10 1.271(15) . ?
N6 O12 1.243(14) . ?
N6 O14 1.259(14) . ?
N6 O13 1.271(15) . ?
N7 O17 1.245(14) . ?
N7 O15 1.260(15) . ?
N7 O16 1.261(14) . ?
N8 O20 1.257(15) . ?
N8 O18 1.259(15) . ?
N8 O19 1.260(15) . ?
O1 C8 1.41(2) . ?
O1 C2 1.56(3) . ?
O2 C22 1.41(3) 15_554 ?
O2 C3 1.55(3) . ?
O3 C36 1.36(2) 5_554 ?
O3 C4 1.43(3) . ?
O4 C5 1.41(3) . ?
O4 C50 1.46(3) . ?
O5 C6 1.27(3) . ?
O6 C20 1.19(2) . ?
O7 C34 1.25(3) . ?
O8 C48 1.29(3) . ?
O21 C64 1.447(17) . ?
O21 C62 1.463(18) . ?
C1 C3 1.47(3) . ?
C1 C2 1.48(3) . ?
C1 C5 1.49(3) . ?
C1 C4 1.55(3) . ?
C2 H2A 0.9700 . ?
C2 H2B 0.9700 . ?
C3 H3A 0.9700 . ?
C3 H3B 0.9700 . ?
C4 H4A 0.9700 . ?
C4 H4B 0.9700 . ?
C5 H5A 0.9700 . ?
C5 H5B 0.9700 . ?
C6 C7 1.50(3) . ?
C7 C12 1.345(17) . ?
C7 C8 1.361(17) . ?
C8 C9 1.341(17) . ?
C9 C10 1.324(17) . ?
C9 H9 0.9300 . ?
C10 C11 1.325(17) . ?
C10 H10 0.9300 . ?
C11 C12 1.320(17) . ?
C11 H11 0.9300 . ?
C12 H12 0.9300 . ?
C13 C14 1.541(17) . ?
C13 H13A 0.9700 . ?
C13 H13B 0.9700 . ?
C14 C15 1.366(16) . ?
C14 C19 1.369(15) . ?
C15 C16 1.358(15) . ?
C15 H15 0.9300 . ?
C16 C17 1.354(15) . ?
C16 H16 0.9300 . ?
C17 C18 1.357(16) . ?
C17 H17 0.9300 . ?
C18 C19 1.351(15) . ?
C18 H18 0.9300 . ?
C19 H19 0.9300 . ?
C20 C21 1.65(3) . ?
C21 C26 1.327(17) . ?
C21 C22 1.346(17) . ?
C22 C23 1.337(17) . ?
C22 O2 1.41(3) 8 ?
C23 C24 1.343(17) . ?
C23 H23 0.9300 . ?
C24 C25 1.314(17) . ?
C24 H24 0.9300 . ?
C25 C26 1.346(17) . ?
C25 H25 0.9300 . ?
C26 H26 0.9300 . ?
C27 C28 1.545(17) . ?
C27 H27A 0.9700 . ?
C27 H27B 0.9700 . ?
C28 C29 1.357(15) . ?
C28 C33 1.377(15) . ?
C29 C30 1.357(15) . ?
C29 H29 0.9300 . ?
C30 C31 1.357(16) . ?
C30 H30 0.9300 . ?
C31 C32 1.365(16) . ?
C31 H31 0.9300 . ?
C32 C33 1.341(15) . ?
C32 H32 0.9300 . ?
C33 H33 0.9300 . ?
C34 C35 1.55(2) . ?
C35 C40 1.363(15) . ?
C35 C36 1.376(15) . ?
C36 C37 1.345(15) . ?
C36 O3 1.36(2) 5 ?
C37 C38 1.368(15) . ?
C37 H37 0.9300 . ?
C38 C39 1.357(15) . ?
C38 H38 0.9300 . ?
C39 C40 1.347(15) . ?
C39 H39 0.9300 . ?
C40 H40 0.9300 . ?
C41 C42 1.498(16) . ?
C41 H41A 0.9700 . ?
C41 H41B 0.9700 . ?
C42 C43 1.355(15) . ?
C42 C47 1.376(15) . ?
C43 C44 1.349(15) . ?
C43 H43 0.9300 . ?
C44 C45 1.358(16) . ?
C44 H44 0.9300 . ?
C45 C46 1.367(16) . ?
C45 H45 0.9300 . ?
C46 C47 1.349(15) . ?
C46 H46 0.9300 . ?
C47 H47 0.9300 . ?
C48 C49 1.57(3) . ?
C49 C54 1.339(17) . ?
C49 C50 1.355(17) . ?
C50 C51 1.342(17) . ?
C51 C52 1.332(17) . ?
C51 H51 0.9300 . ?
C52 C53 1.292(17) . ?
C52 H52 0.9300 . ?
C53 C54 1.309(17) . ?
C53 H53 0.9300 . ?
C54 H54 0.9300 . ?
C55 C56 1.61(3) . ?
C55 H55A 0.9700 . ?
C55 H55B 0.9700 . ?
C56 C57 1.364(16) . ?
C56 C61 1.372(16) . ?
C57 C58 1.348(16) . ?
C57 H57 0.9300 . ?
C58 C59 1.342(16) . ?
C58 H58 0.9300 . ?
C59 C60 1.367(16) . ?
C59 H59 0.9300 . ?
C60 C61 1.358(16) . ?
C60 H60 0.9300 . ?
C61 H61 0.9300 . ?
C62 C63 1.520(18) . ?
C62 H62A 0.9700 . ?
C62 H62B 0.9700 . ?
C63 H63A 0.9600 . ?
C63 H63B 0.9600 . ?
C63 H63C 0.9600 . ?
C64 C65 1.517(18) . ?
C64 H64A 0.9700 . ?
C64 H64B 0.9700 . ?
C65 H65A 0.9600 . ?
C65 H65B 0.9600 . ?
C65 H65C 0.9600 . ?
